data_7051761
loop_
_publ_author_name
'Makha, Mohamed'
'Alias, Yatimah'
'Raston, Colin L.'
'Sobolev, Alexandre N.'

_publ_section_title
;
 Nanoporous materials based on heteroleptic bilayers built up from
 bisphosphonium, p-sulfonatocalix[4]arene ions
;
_journal_issue 1
_journal_name_full 'New Journal of Chemistry'
_journal_page_first 83
_journal_paper_doi 10.1039/b706640f
_journal_volume 32
_journal_year 2008
_chemical_formula_moiety '2(C44 H38 P2), C28 H19 O16 S4, H10 Na O5, 4.5(H2 O)'
_chemical_formula_sum 'C116 H114 Na O25.5 P4 S4'
_chemical_formula_weight 2191.18
_chemical_name_systematic
;
?
;
_space_group_IT_number 14
_symmetry_cell_setting monoclinic
_symmetry_space_group_name_Hall '-P 2yn'
_symmetry_space_group_name_H-M 'P 1 21/n 1'
_atom_sites_solution_hydrogens geom
_atom_sites_solution_primary direct
_atom_sites_solution_secondary difmap
_audit_creation_method SHELXL-97
_cell_angle_alpha 90.0
_cell_angle_beta 93.277(3)
_cell_angle_gamma 90.0
_cell_formula_units_Z 4
_cell_length_a 14.8462(6)
_cell_length_b 21.114(1)
_cell_length_c 33.652(1)
_cell_measurement_reflns_used 30983
_cell_measurement_temperature 100(2)
_cell_measurement_theta_max 27.3981
_cell_measurement_theta_min 2.6028
_cell_volume 10531.4(7)
_computing_cell_refinement
;
CrysAlis RED, Oxford Diffraction Ltd.,
Version 1.171.29.9 (release 23-03-2006 CrysAlis171 .NET)
(compiled Mar 23 2006,23:39:28)
;
_computing_data_collection
;
CrysAlis CCD, Oxford Diffraction Ltd.,
Version 1.171.29.9 (release 23-03-2006 CrysAlis171 .NET)
(compiled Mar 23 2006,23:39:28)
;
_computing_data_reduction
;
CrysAlis RED, Oxford Diffraction Ltd.,
Version 1.171.29.9 (release 23-03-2006 CrysAlis171 .NET)
(compiled Mar 23 2006,23:39:28)
;
_computing_molecular_graphics 'X-Seed 2.0 (Barbour, 2001)'
_computing_publication_material 'SHELXL-97 (Sheldrick, 1997)'
_computing_structure_refinement 'SHELXL-97 (Sheldrick, 1997)'
_computing_structure_solution 'SHELXS-97 (Sheldrick, 1990)'
_diffrn_ambient_temperature 100(2)
_diffrn_detector_area_resol_mean 16.0009
_diffrn_measured_fraction_theta_full 0.912
_diffrn_measured_fraction_theta_max 0.912
_diffrn_measurement_device_type 'Oxford Diffraction Xcalibur-S, Sapphire CCD'
_diffrn_measurement_method '\w scans'
_diffrn_radiation_monochromator graphite
_diffrn_radiation_source 'Enhance (Mo) X-ray Source'
_diffrn_radiation_type MoK\a
_diffrn_radiation_wavelength 0.71073
_diffrn_reflns_av_R_equivalents 0.1051
_diffrn_reflns_av_sigmaI/netI 0.1614
_diffrn_reflns_limit_h_max 19
_diffrn_reflns_limit_h_min -18
_diffrn_reflns_limit_k_max 27
_diffrn_reflns_limit_k_min -26
_diffrn_reflns_limit_l_max 43
_diffrn_reflns_limit_l_min -43
_diffrn_reflns_number 174690
_diffrn_reflns_theta_full 27.45
_diffrn_reflns_theta_max 27.45
_diffrn_reflns_theta_min 2.61
_exptl_absorpt_coefficient_mu 0.232
_exptl_absorpt_correction_T_max 0.9771
_exptl_absorpt_correction_T_min 0.9026
_exptl_absorpt_correction_type multi-scan
_exptl_absorpt_process_details
;
CrysAlis RED, Oxford Diffraction Ltd.,
Version 1.171.29.9 (release 23-03-2006 CrysAlis171 .NET)
(compiled Mar 23 2006,23:39:28)
Empirical absorption correction using spherical harmonics,
implemented in SCALE3 ABSPACK scaling algorithm.
;
_exptl_crystal_colour colorless
_exptl_crystal_density_diffrn 1.382
_exptl_crystal_density_meas ?
_exptl_crystal_density_method .
_exptl_crystal_description needle
_exptl_crystal_F_000 4596
_exptl_crystal_size_max 0.45
_exptl_crystal_size_mid 0.15
_exptl_crystal_size_min 0.10
_refine_diff_density_max 0.925
_refine_diff_density_min -0.682
_refine_diff_density_rms 0.074
_refine_ls_extinction_method none
_refine_ls_goodness_of_fit_ref 1.122
_refine_ls_hydrogen_treatment constr
_refine_ls_matrix_type full
_refine_ls_number_parameters 1355
_refine_ls_number_reflns 21959
_refine_ls_number_restraints 0
_refine_ls_restrained_S_all 1.122
_refine_ls_R_factor_all 0.1957
_refine_ls_R_factor_gt 0.1013
_refine_ls_shift/su_max 0.000
_refine_ls_shift/su_mean 0.000
_refine_ls_structure_factor_coef Fsqd
_refine_ls_weighting_details 'calc w=1/[\s^2^(Fo^2^)+(0.0921P)^2^+0.0000P] where P=(Fo^2^+2Fc^2^)/3'
_refine_ls_weighting_scheme calc
_refine_ls_wR_factor_gt 0.1893
_refine_ls_wR_factor_ref 0.2179
_reflns_number_gt 12388
_reflns_number_total 21959
_reflns_threshold_expression >2sigma(I)
_cod_data_source_file b706640f.txt
_cod_data_source_block compound-5
_cod_depositor_comments
;
The following automatic conversions were performed:
'_symmetry_cell_setting' value 'Monoclinic' changed to 'monoclinic'
according to '/home/saulius/struct/CIF-dictionaries/cif_core.dic'
dictionary named 'cif_core.dic' version 2.4.1 from 2010-06-29.

Automatic conversion script
Id: cif_fix_enum 1527 2010-12-29 10:47:43Z saulius 
;
_cod_original_sg_symbol_H-M 'P 21/n'
_cod_original_formula_sum 'C116 H114 Na O25.50 P4 S4'
_cod_database_code 7051761

loop_
_symmetry_equiv_pos_as_xyz
'x, y, z'
'-x+1/2, y+1/2, -z+1/2'
'-x, -y, -z'
'x-1/2, -y-1/2, z-1/2'

loop_
_atom_site_label
_atom_site_type_symbol
_atom_site_fract_x
_atom_site_fract_y
_atom_site_fract_z
_atom_site_U_iso_or_equiv
_atom_site_adp_type
_atom_site_occupancy
_atom_site_symmetry_multiplicity
_atom_site_calc_flag
_atom_site_refinement_flags
_atom_site_disorder_assembly
_atom_site_disorder_group
O1 O -0.0640(2) 0.03347(16) 0.13523(10) 0.0327(9) Uani 1 1 d . . .
H1 H -0.0673 0.0518 0.1131 0.049 Uiso 0.50 1 calc PR A 1
C11 C -0.1054(3) 0.0686(2) 0.16187(15) 0.0256(12) Uani 1 1 d . . .
C12 C -0.1870(3) 0.0992(2) 0.15041(15) 0.0241(11) Uani 1 1 d . . .
C13 C -0.2307(3) 0.1348(2) 0.17812(15) 0.0266(12) Uani 1 1 d . . .
H13 H -0.2863 0.1547 0.1705 0.032 Uiso 1 1 calc R . .
C14 C -0.1948(3) 0.1419(2) 0.21666(15) 0.0279(12) Uani 1 1 d . . .
C15 C -0.1152(3) 0.1108(2) 0.22800(14) 0.0280(12) Uani 1 1 d . . .
H15 H -0.0917 0.1143 0.2548 0.034 Uiso 1 1 calc R . .
C16 C -0.0693(3) 0.0749(2) 0.20156(16) 0.0292(12) Uani 1 1 d . . .
S1 S -0.25384(9) 0.18846(7) 0.25015(4) 0.0389(4) Uani 1 1 d . . .
O11 O -0.1980(2) 0.18922(19) 0.28689(10) 0.0444(10) Uani 1 1 d . . .
O12 O -0.2641(3) 0.25124(18) 0.23183(11) 0.0511(11) Uani 1 1 d . . .
O13 O -0.3405(2) 0.1575(2) 0.25421(11) 0.0509(11) Uani 1 1 d . . .
C1 C -0.2265(3) 0.0942(2) 0.10810(14) 0.0242(11) Uani 1 1 d . . .
H1A H -0.2930 0.0971 0.1081 0.029 Uiso 1 1 calc R . .
H1B H -0.2112 0.0522 0.0972 0.029 Uiso 1 1 calc R . .
O2 O -0.0625(2) 0.08421(15) 0.06760(10) 0.0260(8) Uani 1 1 d . . .
H2 H -0.0679 0.0697 0.0906 0.039 Uiso 0.50 1 calc PR B 2
C21 C -0.1102(3) 0.1387(2) 0.06319(14) 0.0221(11) Uani 1 1 d . . .
C22 C -0.0784(3) 0.1873(2) 0.03970(14) 0.0254(11) Uani 1 1 d . . .
C23 C -0.1287(3) 0.2429(2) 0.03492(14) 0.0271(12) Uani 1 1 d . . .
H23 H -0.1066 0.2765 0.0194 0.033 Uiso 1 1 calc R . .
C24 C -0.2105(3) 0.2499(2) 0.05243(14) 0.0237(11) Uani 1 1 d . . .
C25 C -0.2410(3) 0.2013(2) 0.07557(14) 0.0260(12) Uani 1 1 d . . .
H25 H -0.2967 0.2060 0.0878 0.031 Uiso 1 1 calc R . .
C26 C -0.1920(3) 0.1455(2) 0.08129(14) 0.0234(11) Uani 1 1 d . . .
S2 S -0.28230(8) 0.31503(6) 0.04152(4) 0.0315(3) Uani 1 1 d . . .
O21 O -0.2271(2) 0.36637(16) 0.02792(11) 0.0363(9) Uani 1 1 d . . .
O22 O -0.3467(2) 0.29190(17) 0.01091(13) 0.0509(11) Uani 1 1 d . . .
O23 O -0.3236(2) 0.32972(17) 0.07857(12) 0.0442(10) Uani 1 1 d . . .
C2 C 0.0108(3) 0.1810(3) 0.01917(15) 0.0324(13) Uani 1 1 d . . .
H2A H 0.0151 0.1377 0.0081 0.039 Uiso 1 1 calc R . .
H2B H 0.0108 0.2113 -0.0033 0.039 Uiso 1 1 calc R . .
O3 O 0.1117(2) 0.08325(17) 0.06212(12) 0.0440(10) Uani 1 1 d . . .
H3 H 0.0551 0.0808 0.0608 0.066 Uiso 1 1 calc R . .
C31 C 0.1372(3) 0.1453(2) 0.06793(16) 0.0308(13) Uani 1 1 d . . .
C32 C 0.2123(3) 0.1575(2) 0.09338(15) 0.0286(12) Uani 1 1 d . . .
C33 C 0.2444(3) 0.2188(2) 0.09698(16) 0.0295(12) Uani 1 1 d . . .
H33 H 0.2952 0.2276 0.1145 0.035 Uiso 1 1 calc R . .
C34 C 0.2030(3) 0.2676(2) 0.07527(15) 0.0296(13) Uani 1 1 d . . .
C35 C 0.1257(3) 0.2547(3) 0.05089(15) 0.0304(13) Uani 1 1 d . . .
H35 H 0.0953 0.2882 0.0369 0.036 Uiso 1 1 calc R . .
C36 C 0.0934(3) 0.1935(2) 0.04711(14) 0.0263(12) Uani 1 1 d . . .
S3 S 0.25225(9) 0.34430(6) 0.07780(4) 0.0332(3) Uani 1 1 d . . .
O31 O 0.2066(2) 0.38201(16) 0.04716(11) 0.0384(9) Uani 1 1 d . . .
O32 O 0.2394(2) 0.36793(17) 0.11752(11) 0.0406(9) Uani 1 1 d . . .
O33 O 0.3473(2) 0.33406(17) 0.07100(12) 0.0479(11) Uani 1 1 d . . .
C3 C 0.2555(3) 0.1048(2) 0.11896(17) 0.0374(14) Uani 1 1 d . . .
H3A H 0.2417 0.0632 0.1064 0.045 Uiso 1 1 calc R . .
H3B H 0.3219 0.1102 0.1208 0.045 Uiso 1 1 calc R . .
O4 O 0.1112(2) 0.02897(17) 0.14166(11) 0.0389(9) Uani 1 1 d . . .
H4 H 0.0554 0.0246 0.1435 0.058 Uiso 1 1 calc R . .
C41 C 0.1433(3) 0.0706(2) 0.16933(16) 0.0284(12) Uani 1 1 d . . .
C42 C 0.1041(3) 0.0773(2) 0.20579(17) 0.0330(13) Uani 1 1 d . . .
C43 C 0.1455(4) 0.1185(3) 0.23439(17) 0.0387(14) Uani 1 1 d . . .
H43 H 0.1208 0.1238 0.2596 0.046 Uiso 1 1 calc R . .
C44 C 0.2245(4) 0.1518(2) 0.22483(18) 0.0381(14) Uani 1 1 d . . .
C45 C 0.2599(4) 0.1453(3) 0.18890(18) 0.0397(14) Uani 1 1 d . . .
H45 H 0.3130 0.1681 0.1834 0.048 Uiso 1 1 calc R . .
C46 C 0.2202(3) 0.1062(2) 0.16011(17) 0.0329(13) Uani 1 1 d . . .
S4 S 0.27725(10) 0.20530(8) 0.25924(5) 0.0495(4) Uani 1 1 d . . .
O41 O 0.2215(3) 0.2068(2) 0.29253(13) 0.0671(13) Uani 1 1 d . . .
O42 O 0.3681(2) 0.1826(2) 0.26855(13) 0.0668(14) Uani 1 1 d . . .
O43 O 0.2805(4) 0.2656(2) 0.23910(15) 0.099(2) Uani 1 1 d . . .
C4 C 0.0186(3) 0.0411(3) 0.21488(16) 0.0324(13) Uani 1 1 d . . .
H4A H 0.0190 0.0336 0.2439 0.039 Uiso 1 1 calc R . .
H4B H 0.0198 -0.0007 0.2016 0.039 Uiso 1 1 calc R . .
P1A P 0.00845(9) 0.33265(6) 0.27069(4) 0.0299(3) Uani 1 1 d . . .
C1A C 0.0068(3) 0.2570(2) 0.29666(14) 0.0290(12) Uani 1 1 d . . .
H1AA H -0.0449 0.2321 0.2853 0.035 Uiso 1 1 calc R . .
H1BA H 0.0625 0.2336 0.2910 0.035 Uiso 1 1 calc R . .
C11A C -0.0078(3) 0.3150(2) 0.21916(16) 0.0333(13) Uani 1 1 d . . .
C12A C 0.0337(5) 0.2626(3) 0.20367(19) 0.0602(19) Uani 1 1 d . . .
H12A H 0.0719 0.2369 0.2206 0.072 Uiso 1 1 calc R . .
C13A C 0.0199(5) 0.2468(3) 0.16317(19) 0.067(2) Uani 1 1 d . . .
H13A H 0.0463 0.2096 0.1531 0.080 Uiso 1 1 calc R . .
C14A C -0.0310(5) 0.2850(4) 0.13864(19) 0.065(2) Uani 1 1 d . . .
H14A H -0.0394 0.2754 0.1111 0.078 Uiso 1 1 calc R . .
C15A C -0.0699(7) 0.3372(5) 0.1540(2) 0.116(4) Uani 1 1 d . . .
H15A H -0.1051 0.3641 0.1367 0.139 Uiso 1 1 calc R . .
C16A C -0.0602(6) 0.3523(4) 0.1940(2) 0.088(3) Uani 1 1 d . . .
H16A H -0.0898 0.3884 0.2039 0.106 Uiso 1 1 calc R . .
C21A C -0.0806(3) 0.3829(2) 0.28588(15) 0.0319(13) Uani 1 1 d . . .
C22A C -0.1665(4) 0.3573(3) 0.28697(16) 0.0403(14) Uani 1 1 d . . .
H22A H -0.1766 0.3139 0.2807 0.048 Uiso 1 1 calc R . .
C23A C -0.2377(4) 0.3957(3) 0.29731(18) 0.0512(17) Uani 1 1 d . . .
H23A H -0.2964 0.3783 0.2990 0.061 Uiso 1 1 calc R . .
C24A C -0.2231(5) 0.4584(3) 0.30498(18) 0.0551(18) Uani 1 1 d . . .
H24A H -0.2725 0.4847 0.3107 0.066 Uiso 1 1 calc R . .
C25A C -0.1384(5) 0.4841(3) 0.3046(2) 0.062(2) Uani 1 1 d . . .
H25A H -0.1289 0.5277 0.3106 0.075 Uiso 1 1 calc R . .
C26A C -0.0668(4) 0.4458(3) 0.29530(18) 0.0479(16) Uani 1 1 d . . .
H26A H -0.0077 0.4631 0.2954 0.058 Uiso 1 1 calc R . .
C31A C 0.1151(4) 0.3725(3) 0.27992(17) 0.0375(14) Uani 1 1 d . . .
C32A C 0.1413(4) 0.3944(3) 0.3181(2) 0.0482(16) Uani 1 1 d . . .
H32A H 0.1006 0.3908 0.3388 0.058 Uiso 1 1 calc R . .
C33A C 0.2246(4) 0.4210(3) 0.3262(2) 0.0533(17) Uani 1 1 d . . .
H33A H 0.2414 0.4362 0.3522 0.064 Uiso 1 1 calc R . .
C34A C 0.2836(5) 0.4252(3) 0.2962(3) 0.068(2) Uani 1 1 d . . .
H34A H 0.3420 0.4423 0.3019 0.082 Uiso 1 1 calc R . .
C35A C 0.2602(4) 0.4054(3) 0.2585(2) 0.067(2) Uani 1 1 d . . .
H35A H 0.3017 0.4093 0.2381 0.080 Uiso 1 1 calc R . .
C36A C 0.1731(4) 0.3788(3) 0.2496(2) 0.0559(18) Uani 1 1 d . . .
H36A H 0.1553 0.3656 0.2234 0.067 Uiso 1 1 calc R . .
P2A P -0.02303(8) 0.34696(6) 0.48567(4) 0.0266(3) Uani 1 1 d . . .
C2A C -0.0209(3) 0.2651(2) 0.46869(14) 0.0269(12) Uani 1 1 d . . .
H2AA H 0.0311 0.2430 0.4822 0.032 Uiso 1 1 calc R . .
H2BA H -0.0766 0.2434 0.4761 0.032 Uiso 1 1 calc R . .
C41A C -0.0110(3) 0.3503(2) 0.53874(15) 0.0273(12) Uani 1 1 d . . .
C42A C -0.0291(3) 0.2988(3) 0.56249(17) 0.0357(14) Uani 1 1 d . . .
H42A H -0.0481 0.2599 0.5506 0.043 Uiso 1 1 calc R . .
C43A C -0.0194(4) 0.3040(3) 0.60366(17) 0.0431(15) Uani 1 1 d . . .
H43A H -0.0321 0.2687 0.6199 0.052 Uiso 1 1 calc R . .
C44A C 0.0084(3) 0.3598(3) 0.62077(17) 0.0362(14) Uani 1 1 d . . .
H44A H 0.0148 0.3632 0.6489 0.043 Uiso 1 1 calc R . .
C45A C 0.0271(3) 0.4113(3) 0.59749(16) 0.0328(13) Uani 1 1 d . . .
H45A H 0.0468 0.4499 0.6096 0.039 Uiso 1 1 calc R . .
C46A C 0.0174(3) 0.4068(2) 0.55658(15) 0.0301(12) Uani 1 1 d . . .
H46A H 0.0302 0.4424 0.5406 0.036 Uiso 1 1 calc R . .
C51A C 0.0727(3) 0.3884(2) 0.46804(14) 0.0266(12) Uani 1 1 d . . .
C52A C 0.1574(3) 0.3724(2) 0.48436(15) 0.0279(12) Uani 1 1 d . . .
H52A H 0.1632 0.3402 0.5041 0.033 Uiso 1 1 calc R . .
C53A C 0.2328(3) 0.4024(2) 0.47236(15) 0.0313(13) Uani 1 1 d . . .
H53A H 0.2907 0.3909 0.4836 0.038 Uiso 1 1 calc R . .
C54A C 0.2245(4) 0.4490(3) 0.44413(18) 0.0421(15) Uani 1 1 d . . .
H54A H 0.2767 0.4700 0.4357 0.050 Uiso 1 1 calc R . .
C55A C 0.1399(4) 0.4655(3) 0.4278(2) 0.0517(17) Uani 1 1 d . . .
H55A H 0.1344 0.4983 0.4085 0.062 Uiso 1 1 calc R . .
C56A C 0.0636(3) 0.4349(2) 0.43931(16) 0.0336(13) Uani 1 1 d . . .
H56A H 0.0058 0.4457 0.4277 0.040 Uiso 1 1 calc R . .
C61A C -0.1276(3) 0.3839(2) 0.46883(16) 0.0291(12) Uani 1 1 d . . .
C62A C -0.1515(3) 0.3905(2) 0.42808(16) 0.0302(12) Uani 1 1 d . . .
H62A H -0.1103 0.3783 0.4089 0.036 Uiso 1 1 calc R . .
C63A C -0.2350(3) 0.4147(2) 0.41596(16) 0.0339(13) Uani 1 1 d . . .
H63A H -0.2519 0.4184 0.3884 0.041 Uiso 1 1 calc R . .
C64A C -0.2945(3) 0.4338(3) 0.44419(18) 0.0380(14) Uani 1 1 d . . .
H64A H -0.3518 0.4505 0.4358 0.046 Uiso 1 1 calc R . .
C65A C -0.2708(3) 0.4287(3) 0.48391(18) 0.0373(14) Uani 1 1 d . . .
H65A H -0.3109 0.4430 0.5030 0.045 Uiso 1 1 calc R . .
C66A C -0.1881(3) 0.4028(2) 0.49617(16) 0.0341(13) Uani 1 1 d . . .
H66A H -0.1728 0.3979 0.5238 0.041 Uiso 1 1 calc R . .
C71A C 0.0003(3) 0.2601(2) 0.34161(14) 0.0228(11) Uani 1 1 d . . .
C72A C -0.0830(3) 0.2515(2) 0.35795(15) 0.0260(12) Uani 1 1 d . . .
H72A H -0.1355 0.2450 0.3410 0.031 Uiso 1 1 calc R . .
C73A C -0.0896(3) 0.2522(2) 0.39881(15) 0.0267(12) Uani 1 1 d . . .
H73A H -0.1468 0.2466 0.4095 0.032 Uiso 1 1 calc R . .
C74A C -0.0137(3) 0.2611(2) 0.42439(14) 0.0225(11) Uani 1 1 d . . .
C75A C 0.0692(3) 0.2682(2) 0.40762(16) 0.0291(12) Uani 1 1 d . . .
H75A H 0.1220 0.2740 0.4246 0.035 Uiso 1 1 calc R . .
C76A C 0.0766(3) 0.2671(2) 0.36728(16) 0.0296(12) Uani 1 1 d . . .
H76A H 0.1343 0.2711 0.3567 0.035 Uiso 1 1 calc R . .
P1B P 0.29343(8) 0.07477(6) 0.37641(4) 0.0294(3) Uani 1 1 d . . .
C1B C 0.3147(3) 0.0252(3) 0.42001(17) 0.0357(14) Uani 1 1 d . . .
H1AB H 0.2781 0.0412 0.4416 0.043 Uiso 1 1 calc R . .
H1BB H 0.2939 -0.0183 0.4135 0.043 Uiso 1 1 calc R . .
C11B C 0.1799(3) 0.0583(2) 0.35795(15) 0.0280(12) Uani 1 1 d . . .
C12B C 0.1539(4) -0.0041(3) 0.3507(2) 0.0519(18) Uani 1 1 d . . .
H12B H 0.1960 -0.0374 0.3559 0.062 Uiso 1 1 calc R . .
C13B C 0.0677(4) -0.0181(3) 0.3362(2) 0.0519(17) Uani 1 1 d . . .
H13B H 0.0502 -0.0608 0.3315 0.062 Uiso 1 1 calc R . .
C14B C 0.0069(3) 0.0304(3) 0.32857(16) 0.0361(14) Uani 1 1 d . . .
H14B H -0.0528 0.0211 0.3185 0.043 Uiso 1 1 calc R . .
C15B C 0.0324(3) 0.0924(3) 0.33549(16) 0.0353(13) Uani 1 1 d . . .
H15B H -0.0104 0.1254 0.3307 0.042 Uiso 1 1 calc R . .
C16B C 0.1196(3) 0.1074(2) 0.34938(14) 0.0263(12) Uani 1 1 d . . .
H16B H 0.1377 0.1503 0.3529 0.032 Uiso 1 1 calc R . .
C21B C 0.3086(3) 0.1564(2) 0.39043(15) 0.0288(12) Uani 1 1 d . . .
C22B C 0.2801(3) 0.1789(3) 0.42642(16) 0.0322(13) Uani 1 1 d . . .
H22B H 0.2508 0.1513 0.4438 0.039 Uiso 1 1 calc R . .
C23B C 0.2944(3) 0.2414(3) 0.43688(17) 0.0367(14) Uani 1 1 d . . .
H23B H 0.2757 0.2565 0.4617 0.044 Uiso 1 1 calc R . .
C24B C 0.3355(4) 0.2822(3) 0.4116(2) 0.0511(18) Uani 1 1 d . . .
H24B H 0.3447 0.3252 0.4189 0.061 Uiso 1 1 calc R . .
C25B C 0.3628(4) 0.2608(3) 0.3761(2) 0.0571(19) Uani 1 1 d . . .
H25B H 0.3912 0.2889 0.3587 0.069 Uiso 1 1 calc R . .
C26B C 0.3492(4) 0.1974(2) 0.36514(19) 0.0457(16) Uani 1 1 d . . .
H26B H 0.3680 0.1827 0.3403 0.055 Uiso 1 1 calc R . .
C31B C 0.3697(3) 0.0576(2) 0.33850(17) 0.0338(13) Uani 1 1 d . . .
C32B C 0.4614(3) 0.0687(3) 0.34557(17) 0.0391(14) Uani 1 1 d . . .
H32B H 0.4839 0.0812 0.3714 0.047 Uiso 1 1 calc R . .
C33B C 0.5200(4) 0.0618(3) 0.3159(2) 0.059(2) Uani 1 1 d . . .
H33B H 0.5828 0.0688 0.3212 0.071 Uiso 1 1 calc R . .
C34B C 0.4883(4) 0.0451(3) 0.2788(2) 0.068(2) Uani 1 1 d . . .
H34B H 0.5291 0.0405 0.2583 0.081 Uiso 1 1 calc R . .
C35B C 0.3971(4) 0.0345(3) 0.2704(2) 0.067(2) Uani 1 1 d . . .
H35B H 0.3756 0.0236 0.2442 0.080 Uiso 1 1 calc R . .
C36B C 0.3371(4) 0.0400(3) 0.30037(18) 0.0434(15) Uani 1 1 d . . .
H36B H 0.2746 0.0319 0.2950 0.052 Uiso 1 1 calc R . .
P2B P 0.76082(8) 0.06862(6) 0.43561(4) 0.0227(3) Uani 1 1 d . . .
C2B C 0.6958(3) 0.0223(2) 0.46943(14) 0.0225(11) Uani 1 1 d . . .
H2AB H 0.7187 -0.0217 0.4701 0.027 Uiso 1 1 calc R . .
H2BB H 0.7051 0.0400 0.4966 0.027 Uiso 1 1 calc R . .
C41B C 0.8750(3) 0.0728(2) 0.45560(15) 0.0247(11) Uani 1 1 d . . .
C42B C 0.8961(4) 0.0814(3) 0.49534(17) 0.0410(15) Uani 1 1 d . . .
H42B H 0.8487 0.0850 0.5130 0.049 Uiso 1 1 calc R . .
C43B C 0.9842(4) 0.0852(3) 0.51041(18) 0.0462(16) Uani 1 1 d . . .
H43B H 0.9971 0.0911 0.5381 0.055 Uiso 1 1 calc R . .
C44B C 1.0529(4) 0.0803(3) 0.4852(2) 0.0468(16) Uani 1 1 d . . .
H44B H 1.1139 0.0838 0.4951 0.056 Uiso 1 1 calc R . .
C45B C 1.0333(4) 0.0704(5) 0.4463(2) 0.095(3) Uani 1 1 d . . .
H45B H 1.0809 0.0656 0.4288 0.114 Uiso 1 1 calc R . .
C46B C 0.9436(4) 0.0672(4) 0.4309(2) 0.076(3) Uani 1 1 d . . .
H46B H 0.9309 0.0611 0.4032 0.092 Uiso 1 1 calc R . .
C51B C 0.7605(3) 0.0325(2) 0.38763(14) 0.0251(12) Uani 1 1 d . . .
C52B C 0.7643(3) -0.0330(3) 0.38554(16) 0.0350(13) Uani 1 1 d . . .
H52B H 0.7631 -0.0577 0.4091 0.042 Uiso 1 1 calc R . .
C53B C 0.7697(4) -0.0623(3) 0.34891(18) 0.0493(16) Uani 1 1 d . . .
H53B H 0.7742 -0.1071 0.3476 0.059 Uiso 1 1 calc R . .
C54B C 0.7687(4) -0.0272(3) 0.31410(18) 0.0465(16) Uani 1 1 d . . .
H54B H 0.7694 -0.0479 0.2891 0.056 Uiso 1 1 calc R . .
C55B C 0.7665(3) 0.0375(3) 0.31605(16) 0.0372(14) Uani 1 1 d . . .
H55B H 0.7670 0.0619 0.2923 0.045 Uiso 1 1 calc R . .
C56B C 0.7636(3) 0.0675(3) 0.35227(15) 0.0301(12) Uani 1 1 d . . .
H56B H 0.7637 0.1125 0.3533 0.036 Uiso 1 1 calc R . .
C61B C 0.7120(3) 0.1471(2) 0.43216(15) 0.0230(11) Uani 1 1 d . . .
C62B C 0.6485(3) 0.1624(2) 0.40210(16) 0.0325(13) Uani 1 1 d . . .
H62B H 0.6310 0.1318 0.3825 0.039 Uiso 1 1 calc R . .
C63B C 0.6099(4) 0.2227(3) 0.40055(18) 0.0409(15) Uani 1 1 d . . .
H63B H 0.5657 0.2328 0.3800 0.049 Uiso 1 1 calc R . .
C64B C 0.6356(4) 0.2676(3) 0.42856(18) 0.0388(14) Uani 1 1 d . . .
H64B H 0.6113 0.3091 0.4268 0.047 Uiso 1 1 calc R . .
C65B C 0.6962(4) 0.2520(3) 0.45888(18) 0.0373(14) Uani 1 1 d . . .
H65B H 0.7117 0.2825 0.4789 0.045 Uiso 1 1 calc R . .
C66B C 0.7363(3) 0.1917(2) 0.46121(16) 0.0313(13) Uani 1 1 d . . .
H66B H 0.7793 0.1816 0.4823 0.038 Uiso 1 1 calc R . .
C71B C 0.4120(3) 0.0224(2) 0.43530(16) 0.0291(12) Uani 1 1 d . . .
C72B C 0.4491(3) 0.0694(2) 0.45952(15) 0.0311(13) Uani 1 1 d . . .
H72B H 0.4116 0.1023 0.4685 0.037 Uiso 1 1 calc R . .
C73B C 0.5413(3) 0.0697(2) 0.47109(14) 0.0243(11) Uani 1 1 d . . .
H73B H 0.5660 0.1023 0.4878 0.029 Uiso 1 1 calc R . .
C74B C 0.5961(3) 0.0215(2) 0.45791(14) 0.0234(11) Uani 1 1 d . . .
C75B C 0.5583(3) -0.0271(2) 0.43461(15) 0.0292(12) Uani 1 1 d . . .
H75B H 0.5952 -0.0608 0.4263 0.035 Uiso 1 1 calc R . .
C76B C 0.4673(3) -0.0265(2) 0.42354(17) 0.0362(14) Uani 1 1 d . . .
H76B H 0.4421 -0.0600 0.4077 0.043 Uiso 1 1 calc R . .
Na1 Na 0.01899(18) 0.19479(14) 0.67655(9) 0.0300(7) Uiso 0.67 1 d P C 1
O1W O 0.0965(4) 0.1486(3) 0.7299(2) 0.111(2) Uani 1 1 d . C 1
H11W H 0.0623 0.1471 0.7492 0.167 Uiso 1 1 d . D 1
H12W H 0.1408 0.1722 0.7370 0.167 Uiso 1 1 d . E 1
O2W O 0.0016(3) 0.2976(2) 0.70885(13) 0.0716(14) Uani 1 1 d . C 1
H21W H 0.0521 0.3131 0.7171 0.107 Uiso 1 1 d . F 1
H22W H -0.0334 0.2957 0.7279 0.107 Uiso 1 1 d . G 1
O3W O -0.1377(3) 0.1821(2) 0.67749(13) 0.0665(13) Uani 1 1 d . C 1
H31W H -0.1546 0.1747 0.7007 0.100 Uiso 1 1 d . H 1
H32W H -0.1567 0.1531 0.6617 0.100 Uiso 1 1 d . I 1
O4W O 0.1587(3) 0.2266(2) 0.65550(15) 0.0826(15) Uani 1 1 d . C 1
H41W H 0.1725 0.2051 0.6354 0.124 Uiso 1 1 d . J 1
H42W H 0.1996 0.2214 0.6739 0.124 Uiso 1 1 d . K 1
O5W O 0.0123(3) 0.1442(2) 0.61569(13) 0.0624(13) Uani 1 1 d . C 1
H51W H 0.0520 0.1594 0.6011 0.094 Uiso 1 1 d . L 1
H52W H -0.0393 0.1499 0.6039 0.094 Uiso 1 1 d . M 1
O6W O 0.0619(4) -0.0611(3) 0.0731(2) 0.117(2) Uani 1 1 d . N 1
H61W H 0.0537 -0.0787 0.0504 0.175 Uiso 1 1 d . O 1
H62W H 0.0308 -0.0826 0.0887 0.175 Uiso 1 1 d . P 1
O7W O -0.0519(3) -0.0999(2) 0.13491(16) 0.0842(16) Uani 1 1 d . Q 1
H71W H -0.0037 -0.0817 0.1286 0.126 Uiso 1 1 d . R 1
H72W H -0.0383 -0.1176 0.1572 0.126 Uiso 1 1 d . S 1
O8W O 0.5329(3) 0.2163(3) 0.30620(14) 0.0845(16) Uani 1 1 d . T 1
H81W H 0.4868 0.2093 0.2907 0.127 Uiso 1 1 d . U 1
H82W H 0.5768 0.2019 0.2938 0.127 Uiso 1 1 d . V 1
O9W O 0.4861(5) 0.3378(4) 0.29283(18) 0.141(3) Uani 1 1 d . W 1
H91W H 0.5048 0.2999 0.2912 0.212 Uiso 1 1 d . X 1
H92W H 0.4583 0.3459 0.2707 0.212 Uiso 1 1 d . Y 1
O10W O -0.0344(6) 0.0066(6) 0.0022(3) 0.089(3) Uiso 0.50 1 d P . 1
H101 H -0.0407 0.0276 -0.0193 0.134 Uiso 0.50 1 d P Z 1
H102 H -0.0438 0.0326 0.0208 0.134 Uiso 0.50 1 d P A 1
Na1' Na 0.0274(4) 0.2022(3) 0.7068(2) 0.0459(17) Uiso 0.33 1 d P B 2

loop_
_atom_site_aniso_label
_atom_site_aniso_U_11
_atom_site_aniso_U_22
_atom_site_aniso_U_33
_atom_site_aniso_U_23
_atom_site_aniso_U_13
_atom_site_aniso_U_12
O1 0.0282(19) 0.024(2) 0.046(2) -0.0052(17) 0.0036(17) 0.0018(16)
C11 0.021(3) 0.019(3) 0.038(3) 0.005(2) 0.006(2) 0.002(2)
C12 0.019(3) 0.020(3) 0.034(3) 0.003(2) 0.001(2) -0.006(2)
C13 0.016(2) 0.023(3) 0.040(3) 0.003(2) 0.004(2) -0.003(2)
C14 0.020(3) 0.029(3) 0.034(3) 0.009(2) -0.001(2) -0.006(2)
C15 0.027(3) 0.039(3) 0.018(3) 0.004(2) 0.003(2) -0.002(2)
C16 0.020(3) 0.028(3) 0.040(3) 0.013(3) 0.000(2) -0.003(2)
S1 0.0315(8) 0.0482(10) 0.0372(9) -0.0059(7) 0.0042(7) -0.0011(7)
O11 0.039(2) 0.061(3) 0.033(2) -0.004(2) -0.0026(18) -0.004(2)
O12 0.071(3) 0.033(2) 0.050(3) -0.002(2) 0.008(2) 0.006(2)
O13 0.030(2) 0.073(3) 0.051(3) -0.010(2) 0.0106(19) -0.007(2)
C1 0.016(2) 0.026(3) 0.030(3) -0.001(2) 0.002(2) -0.004(2)
O2 0.0254(18) 0.0184(19) 0.034(2) -0.0033(15) 0.0047(15) 0.0017(15)
C21 0.022(3) 0.019(3) 0.025(3) -0.004(2) -0.002(2) -0.002(2)
C22 0.024(3) 0.027(3) 0.024(3) -0.005(2) -0.003(2) 0.006(2)
C23 0.031(3) 0.026(3) 0.024(3) 0.004(2) -0.001(2) -0.005(2)
C24 0.021(3) 0.026(3) 0.023(3) -0.008(2) -0.007(2) 0.001(2)
C25 0.018(2) 0.032(3) 0.028(3) -0.008(2) 0.002(2) -0.004(2)
C26 0.021(3) 0.025(3) 0.024(3) -0.008(2) -0.005(2) -0.002(2)
S2 0.0233(7) 0.0212(7) 0.0494(9) -0.0032(6) -0.0041(7) 0.0011(6)
O21 0.0279(19) 0.020(2) 0.061(3) 0.0053(18) 0.0011(18) 0.0005(16)
O22 0.039(2) 0.028(2) 0.083(3) 0.000(2) -0.027(2) 0.0039(18)
O23 0.033(2) 0.034(2) 0.067(3) -0.006(2) 0.015(2) 0.0032(17)
C2 0.034(3) 0.032(3) 0.033(3) 0.000(2) 0.009(3) 0.002(2)
O3 0.029(2) 0.030(2) 0.073(3) 0.008(2) 0.0038(19) -0.0037(17)
C31 0.021(3) 0.028(3) 0.045(3) 0.004(3) 0.018(3) 0.004(2)
C32 0.022(3) 0.022(3) 0.043(3) 0.002(2) 0.011(2) 0.010(2)
C33 0.025(3) 0.020(3) 0.045(3) -0.002(2) 0.012(2) 0.006(2)
C34 0.029(3) 0.025(3) 0.036(3) -0.001(2) 0.015(3) 0.008(2)
C35 0.026(3) 0.036(3) 0.030(3) 0.005(3) 0.014(2) 0.013(2)
C36 0.023(3) 0.028(3) 0.029(3) 0.002(2) 0.011(2) 0.005(2)
S3 0.0297(7) 0.0225(7) 0.0479(9) 0.0061(7) 0.0077(7) 0.0069(6)
O31 0.046(2) 0.024(2) 0.046(2) 0.0115(18) 0.0092(19) 0.0088(17)
O32 0.047(2) 0.031(2) 0.044(2) -0.0028(18) 0.0052(19) -0.0033(18)
O33 0.034(2) 0.029(2) 0.082(3) 0.021(2) 0.018(2) 0.0031(17)
C3 0.017(3) 0.025(3) 0.072(4) 0.003(3) 0.010(3) -0.002(2)
O4 0.034(2) 0.031(2) 0.051(2) 0.0020(19) 0.0001(18) -0.0113(17)
C41 0.021(3) 0.018(3) 0.046(3) 0.004(3) -0.002(3) 0.002(2)
C42 0.025(3) 0.025(3) 0.048(4) 0.013(3) -0.008(3) 0.006(2)
C43 0.038(3) 0.038(4) 0.039(3) 0.006(3) -0.008(3) 0.015(3)
C44 0.031(3) 0.020(3) 0.062(4) 0.003(3) -0.016(3) -0.008(2)
C45 0.033(3) 0.027(3) 0.059(4) 0.011(3) 0.000(3) -0.003(3)
C46 0.022(3) 0.019(3) 0.057(4) 0.008(3) -0.007(3) 0.008(2)
S4 0.0475(10) 0.0433(10) 0.0587(11) 0.0016(8) 0.0123(8) -0.0022(8)
O41 0.046(3) 0.089(4) 0.069(3) -0.015(3) 0.030(2) -0.009(2)
O42 0.029(2) 0.094(4) 0.078(3) -0.021(3) 0.003(2) 0.007(2)
O43 0.185(6) 0.034(3) 0.082(4) 0.012(3) 0.022(4) -0.019(3)
C4 0.030(3) 0.032(3) 0.035(3) 0.009(3) 0.000(2) 0.001(2)
P1A 0.0331(8) 0.0215(7) 0.0357(8) 0.0016(6) 0.0091(6) 0.0066(6)
C1A 0.030(3) 0.023(3) 0.035(3) 0.000(2) 0.004(2) 0.005(2)
C11A 0.034(3) 0.028(3) 0.039(3) 0.008(3) 0.010(3) 0.013(2)
C12A 0.080(5) 0.053(4) 0.048(4) 0.004(3) 0.004(4) 0.036(4)
C13A 0.106(6) 0.050(4) 0.045(4) -0.006(3) 0.010(4) 0.032(4)
C14A 0.071(5) 0.084(6) 0.038(4) 0.002(4) 0.002(4) 0.034(4)
C15A 0.165(9) 0.140(9) 0.041(5) 0.013(5) 0.000(5) 0.117(8)
C16A 0.136(7) 0.085(6) 0.044(4) -0.001(4) 0.015(5) 0.080(6)
C21A 0.040(3) 0.024(3) 0.033(3) 0.005(2) 0.012(3) 0.007(2)
C22A 0.042(3) 0.033(3) 0.046(4) -0.004(3) 0.002(3) 0.012(3)
C23A 0.035(3) 0.058(5) 0.060(4) -0.007(3) 0.004(3) 0.023(3)
C24A 0.060(4) 0.048(4) 0.059(4) 0.007(3) 0.020(3) 0.035(4)
C25A 0.072(5) 0.032(4) 0.086(5) 0.005(3) 0.039(4) 0.020(3)
C26A 0.053(4) 0.030(3) 0.064(4) 0.012(3) 0.032(3) 0.012(3)
C31A 0.041(3) 0.026(3) 0.047(4) 0.000(3) 0.007(3) -0.004(3)
C32A 0.050(4) 0.030(3) 0.066(5) 0.005(3) 0.016(3) -0.005(3)
C33A 0.051(4) 0.032(4) 0.077(5) -0.010(3) 0.003(4) -0.012(3)
C34A 0.048(4) 0.047(4) 0.110(7) -0.020(4) 0.012(4) -0.014(3)
C35A 0.045(4) 0.060(5) 0.097(6) -0.018(4) 0.026(4) -0.006(3)
C36A 0.044(4) 0.056(4) 0.069(5) -0.014(4) 0.017(3) -0.007(3)
P2A 0.0270(7) 0.0220(7) 0.0308(8) 0.0020(6) 0.0009(6) 0.0003(6)
C2A 0.028(3) 0.023(3) 0.029(3) 0.001(2) -0.002(2) 0.002(2)
C41A 0.024(3) 0.027(3) 0.033(3) -0.003(2) 0.010(2) 0.007(2)
C42A 0.028(3) 0.032(3) 0.047(4) -0.002(3) 0.005(3) -0.004(2)
C43A 0.039(3) 0.056(4) 0.035(4) 0.018(3) 0.006(3) -0.008(3)
C44A 0.017(3) 0.060(4) 0.032(3) 0.000(3) 0.003(2) 0.003(3)
C45A 0.019(3) 0.039(3) 0.041(4) -0.008(3) 0.002(2) 0.000(2)
C46A 0.034(3) 0.025(3) 0.031(3) 0.002(2) -0.001(2) 0.005(2)
C51A 0.032(3) 0.022(3) 0.026(3) -0.002(2) 0.002(2) 0.003(2)
C52A 0.030(3) 0.026(3) 0.029(3) 0.002(2) 0.001(2) 0.004(2)
C53A 0.027(3) 0.026(3) 0.039(3) -0.005(3) -0.007(3) 0.004(2)
C54A 0.030(3) 0.031(3) 0.065(4) 0.013(3) 0.008(3) -0.003(3)
C55A 0.045(4) 0.027(3) 0.084(5) 0.030(3) 0.007(3) 0.000(3)
C56A 0.031(3) 0.017(3) 0.052(4) 0.007(3) 0.003(3) 0.002(2)
C61A 0.028(3) 0.019(3) 0.040(3) 0.000(2) 0.002(3) 0.002(2)
C62A 0.036(3) 0.018(3) 0.036(3) -0.002(2) -0.001(3) 0.002(2)
C63A 0.041(3) 0.020(3) 0.039(3) 0.009(2) -0.008(3) 0.002(2)
C64A 0.027(3) 0.027(3) 0.059(4) 0.012(3) -0.002(3) 0.004(2)
C65A 0.027(3) 0.032(3) 0.053(4) 0.008(3) 0.006(3) 0.001(3)
C66A 0.035(3) 0.032(3) 0.034(3) 0.007(3) 0.002(3) -0.002(3)
C71A 0.028(3) 0.010(2) 0.031(3) 0.002(2) 0.003(2) 0.006(2)
C72A 0.023(3) 0.022(3) 0.032(3) -0.003(2) -0.005(2) 0.001(2)
C73A 0.023(3) 0.016(3) 0.041(3) -0.001(2) 0.007(2) 0.001(2)
C74A 0.031(3) 0.011(2) 0.026(3) 0.003(2) -0.002(2) 0.005(2)
C75A 0.027(3) 0.021(3) 0.038(3) -0.002(2) -0.005(2) 0.009(2)
C76A 0.024(3) 0.022(3) 0.043(4) -0.003(2) 0.003(3) 0.004(2)
P1B 0.0197(7) 0.0208(7) 0.0483(9) -0.0010(7) 0.0064(6) -0.0008(6)
C1B 0.021(3) 0.028(3) 0.058(4) 0.008(3) 0.005(3) -0.006(2)
C11B 0.018(3) 0.017(3) 0.049(3) 0.004(2) 0.008(2) 0.000(2)
C12B 0.028(3) 0.021(3) 0.104(5) 0.002(3) -0.015(3) 0.008(3)
C13B 0.040(4) 0.022(3) 0.092(5) 0.004(3) -0.015(4) -0.012(3)
C14B 0.021(3) 0.035(3) 0.052(4) 0.009(3) 0.003(3) -0.003(2)
C15B 0.030(3) 0.028(3) 0.046(4) 0.001(3) -0.006(3) 0.012(2)
C16B 0.034(3) 0.014(3) 0.031(3) 0.000(2) 0.004(2) 0.000(2)
C21B 0.021(3) 0.026(3) 0.039(3) -0.007(3) 0.005(2) -0.001(2)
C22B 0.021(3) 0.031(3) 0.044(3) 0.002(3) 0.000(2) 0.009(2)
C23B 0.027(3) 0.037(4) 0.045(4) -0.016(3) -0.003(3) 0.013(3)
C24B 0.028(3) 0.030(4) 0.096(5) -0.026(4) 0.015(3) -0.001(3)
C25B 0.058(4) 0.020(3) 0.098(5) -0.004(3) 0.037(4) -0.002(3)
C26B 0.048(3) 0.020(3) 0.072(4) -0.008(3) 0.034(3) -0.001(3)
C31B 0.029(3) 0.019(3) 0.054(4) -0.011(3) 0.008(3) 0.001(2)
C32B 0.030(3) 0.036(3) 0.052(4) -0.014(3) 0.008(3) -0.006(3)
C33B 0.033(3) 0.079(5) 0.067(5) -0.037(4) 0.016(3) -0.016(3)
C34B 0.037(4) 0.079(5) 0.091(6) -0.047(4) 0.031(4) -0.015(3)
C35B 0.059(4) 0.075(5) 0.068(5) -0.049(4) 0.013(4) -0.004(4)
C36B 0.029(3) 0.039(4) 0.063(4) -0.022(3) 0.009(3) 0.002(3)
P2B 0.0198(6) 0.0198(7) 0.0284(7) 0.0016(6) 0.0001(6) -0.0022(5)
C2B 0.023(3) 0.019(3) 0.025(3) 0.001(2) 0.001(2) -0.003(2)
C41B 0.020(3) 0.020(3) 0.034(3) 0.005(2) -0.004(2) -0.001(2)
C42B 0.031(3) 0.046(4) 0.045(4) -0.010(3) -0.002(3) 0.009(3)
C43B 0.036(3) 0.051(4) 0.049(4) -0.023(3) -0.015(3) 0.009(3)
C44B 0.033(3) 0.041(4) 0.064(5) 0.008(3) -0.011(3) -0.018(3)
C45B 0.022(3) 0.215(11) 0.047(5) 0.036(6) 0.002(3) -0.010(5)
C46B 0.029(4) 0.159(8) 0.041(4) 0.013(5) 0.002(3) -0.009(4)
C51B 0.015(2) 0.031(3) 0.029(3) 0.006(2) 0.001(2) 0.006(2)
C52B 0.047(3) 0.027(3) 0.030(3) -0.007(3) -0.006(3) 0.011(3)
C53B 0.066(4) 0.035(4) 0.047(4) -0.015(3) 0.003(3) 0.010(3)
C54B 0.037(3) 0.068(5) 0.033(4) -0.021(3) -0.004(3) 0.009(3)
C55B 0.023(3) 0.054(4) 0.035(3) 0.005(3) 0.002(2) 0.010(3)
C56B 0.023(3) 0.034(3) 0.033(3) 0.002(3) 0.004(2) 0.003(2)
C61B 0.015(2) 0.019(3) 0.035(3) 0.006(2) 0.006(2) -0.004(2)
C62B 0.033(3) 0.024(3) 0.039(3) 0.001(2) 0.001(3) 0.001(2)
C63B 0.039(3) 0.035(4) 0.049(4) 0.011(3) 0.009(3) 0.013(3)
C64B 0.039(3) 0.026(3) 0.054(4) 0.013(3) 0.019(3) 0.007(3)
C65B 0.041(3) 0.023(3) 0.051(4) -0.002(3) 0.022(3) 0.000(3)
C66B 0.028(3) 0.031(3) 0.036(3) 0.002(3) 0.010(2) -0.006(2)
C71B 0.020(3) 0.021(3) 0.046(3) 0.009(3) 0.003(2) -0.003(2)
C72B 0.027(3) 0.021(3) 0.045(3) 0.012(3) 0.008(3) 0.006(2)
C73B 0.026(3) 0.021(3) 0.025(3) 0.001(2) 0.003(2) -0.002(2)
C74B 0.023(3) 0.020(3) 0.027(3) 0.007(2) 0.001(2) 0.000(2)
C75B 0.027(3) 0.016(3) 0.044(3) 0.000(2) -0.005(3) 0.000(2)
C76B 0.029(3) 0.020(3) 0.058(4) 0.001(3) -0.007(3) -0.008(2)
O1W 0.072(4) 0.113(5) 0.150(6) 0.019(4) 0.022(4) -0.007(3)
O2W 0.053(3) 0.101(4) 0.063(3) 0.022(3) 0.021(2) 0.009(3)
O3W 0.059(3) 0.074(3) 0.065(3) -0.007(3) -0.004(2) -0.001(2)
O4W 0.079(3) 0.080(4) 0.089(4) -0.018(3) 0.009(3) -0.015(3)
O5W 0.048(2) 0.075(3) 0.066(3) -0.010(2) 0.017(2) -0.021(2)
O6W 0.070(4) 0.120(5) 0.163(6) 0.002(5) 0.028(4) 0.009(4)
O7W 0.079(3) 0.063(3) 0.109(4) -0.007(3) -0.015(3) -0.011(3)
O8W 0.063(3) 0.119(5) 0.073(3) -0.025(3) 0.016(3) -0.016(3)
O9W 0.184(7) 0.150(7) 0.093(5) -0.004(4) 0.033(5) 0.078(6)

loop_
_atom_type_symbol
_atom_type_description
_atom_type_scat_dispersion_real
_atom_type_scat_dispersion_imag
_atom_type_scat_source
C C 0.0033 0.0016 'International Tables Vol C Tables 4.2.6.8 and 6.1.1.4'
H H 0.0000 0.0000 'International Tables Vol C Tables 4.2.6.8 and 6.1.1.4'
O O 0.0106 0.0060 'International Tables Vol C Tables 4.2.6.8 and 6.1.1.4'
P P 0.1023 0.0942 'International Tables Vol C Tables 4.2.6.8 and 6.1.1.4'
S S 0.1246 0.1234 'International Tables Vol C Tables 4.2.6.8 and 6.1.1.4'
Na Na 0.0362 0.0249 'International Tables Vol C Tables 4.2.6.8 and 6.1.1.4'

loop_
_geom_angle_atom_site_label_1
_geom_angle_atom_site_label_2
_geom_angle_atom_site_label_3
_geom_angle
_geom_angle_site_symmetry_1
_geom_angle_site_symmetry_3
_geom_angle_publ_flag
O1 C11 C12 119.4(4) . . ?
O1 C11 C16 121.3(4) . . ?
C12 C11 C16 119.2(4) . . ?
C13 C12 C11 119.5(5) . . ?
C13 C12 C1 120.1(4) . . ?
C11 C12 C1 120.4(4) . . ?
C14 C13 C12 121.3(4) . . ?
C13 C14 C15 119.0(5) . . ?
C13 C14 S1 118.7(4) . . ?
C15 C14 S1 122.3(4) . . ?
C16 C15 C14 121.9(5) . . ?
C15 C16 C11 119.0(4) . . ?
C15 C16 C4 120.8(5) . . ?
C11 C16 C4 120.2(5) . . ?
O11 S1 O13 113.0(2) . . ?
O11 S1 O12 112.9(2) . . ?
O13 S1 O12 112.0(3) . . ?
O11 S1 C14 105.6(2) . . ?
O13 S1 C14 106.4(2) . . ?
O12 S1 C14 106.2(2) . . ?
C12 C1 C26 112.6(4) . . ?
O2 C21 C22 119.6(4) . . ?
O2 C21 C26 120.2(4) . . ?
C22 C21 C26 120.2(4) . . ?
C21 C22 C23 119.1(4) . . ?
C21 C22 C2 121.4(4) . . ?
C23 C22 C2 119.5(4) . . ?
C24 C23 C22 121.2(5) . . ?
C25 C24 C23 118.9(5) . . ?
C25 C24 S2 118.8(4) . . ?
C23 C24 S2 121.9(4) . . ?
C24 C25 C26 121.4(4) . . ?
C25 C26 C21 119.2(4) . . ?
C25 C26 C1 119.7(4) . . ?
C21 C26 C1 121.1(4) . . ?
O21 S2 O22 112.9(2) . . ?
O21 S2 O23 112.7(2) . . ?
O22 S2 O23 112.8(2) . . ?
O21 S2 C24 107.6(2) . . ?
O22 S2 C24 104.6(2) . . ?
O23 S2 C24 105.5(2) . . ?
C36 C2 C22 113.0(4) . . ?
O3 C31 C36 120.9(5) . . ?
O3 C31 C32 117.9(4) . . ?
C36 C31 C32 121.1(5) . . ?
C33 C32 C31 119.1(5) . . ?
C33 C32 C3 120.2(5) . . ?
C31 C32 C3 120.6(5) . . ?
C32 C33 C34 120.7(5) . . ?
C33 C34 C35 119.2(5) . . ?
C33 C34 S3 118.9(4) . . ?
C35 C34 S3 121.9(4) . . ?
C36 C35 C34 120.4(5) . . ?
C31 C36 C35 119.5(5) . . ?
C31 C36 C2 121.7(5) . . ?
C35 C36 C2 118.7(4) . . ?
O31 S3 O32 112.9(2) . . ?
O31 S3 O33 112.9(2) . . ?
O32 S3 O33 112.0(2) . . ?
O31 S3 C34 107.1(2) . . ?
O32 S3 C34 106.4(2) . . ?
O33 S3 C34 104.9(2) . . ?
C46 C3 C32 110.2(4) . . ?
O4 C41 C42 121.7(4) . . ?
O4 C41 C46 116.9(5) . . ?
C42 C41 C46 121.4(5) . . ?
C41 C42 C43 118.4(5) . . ?
C41 C42 C4 121.3(5) . . ?
C43 C42 C4 120.4(5) . . ?
C42 C43 C44 118.9(5) . . ?
C45 C44 C43 121.4(5) . . ?
C45 C44 S4 118.0(4) . . ?
C43 C44 S4 120.6(5) . . ?
C44 C45 C46 121.1(5) . . ?
C45 C46 C41 118.8(5) . . ?
C45 C46 C3 120.0(5) . . ?
C41 C46 C3 121.1(5) . . ?
O41 S4 O43 112.6(3) . . ?
O41 S4 O42 114.3(3) . . ?
O43 S4 O42 109.7(3) . . ?
O41 S4 C44 105.8(3) . . ?
O43 S4 C44 106.4(3) . . ?
O42 S4 C44 107.6(3) . . ?
C42 C4 C16 114.4(4) . . ?
C11A P1A C21A 110.0(2) . . ?
C11A P1A C31A 109.5(3) . . ?
C21A P1A C31A 109.2(3) . . ?
C11A P1A C1A 106.2(2) . . ?
C21A P1A C1A 110.6(2) . . ?
C31A P1A C1A 111.2(2) . . ?
C71A C1A P1A 116.3(3) . . ?
C16A C11A C12A 118.5(6) . . ?
C16A C11A P1A 121.6(4) . . ?
C12A C11A P1A 119.8(4) . . ?
C11A C12A C13A 120.7(6) . . ?
C14A C13A C12A 119.8(6) . . ?
C13A C14A C15A 119.0(6) . . ?
C14A C15A C16A 122.3(7) . . ?
C11A C16A C15A 119.6(6) . . ?
C26A C21A C22A 119.6(5) . . ?
C26A C21A P1A 122.3(4) . . ?
C22A C21A P1A 118.1(4) . . ?
C21A C22A C23A 119.5(6) . . ?
C24A C23A C22A 119.8(6) . . ?
C23A C24A C25A 121.4(6) . . ?
C24A C25A C26A 119.1(6) . . ?
C21A C26A C25A 120.6(6) . . ?
C36A C31A C32A 119.7(5) . . ?
C36A C31A P1A 119.8(5) . . ?
C32A C31A P1A 120.4(4) . . ?
C33A C32A C31A 121.2(6) . . ?
C32A C33A C34A 118.9(6) . . ?
C35A C34A C33A 121.7(6) . . ?
C34A C35A C36A 119.6(6) . . ?
C31A C36A C35A 118.8(6) . . ?
C41A P2A C51A 105.9(2) . . ?
C41A P2A C61A 109.5(2) . . ?
C51A P2A C61A 111.7(2) . . ?
C41A P2A C2A 110.4(2) . . ?
C51A P2A C2A 109.3(2) . . ?
C61A P2A C2A 110.0(2) . . ?
C74A C2A P2A 111.6(3) . . ?
C42A C41A C46A 119.3(5) . . ?
C42A C41A P2A 122.3(4) . . ?
C46A C41A P2A 118.5(4) . . ?
C41A C42A C43A 120.0(5) . . ?
C44A C43A C42A 120.1(5) . . ?
C43A C44A C45A 120.4(5) . . ?
C44A C45A C46A 120.1(5) . . ?
C45A C46A C41A 120.1(5) . . ?
C56A C51A C52A 120.2(5) . . ?
C56A C51A P2A 122.0(4) . . ?
C52A C51A P2A 117.8(4) . . ?
C53A C52A C51A 120.6(5) . . ?
C52A C53A C54A 119.8(5) . . ?
C53A C54A C55A 119.9(5) . . ?
C56A C55A C54A 120.8(5) . . ?
C55A C56A C51A 118.7(5) . . ?
C66A C61A C62A 119.0(5) . . ?
C66A C61A P2A 119.9(4) . . ?
C62A C61A P2A 121.1(4) . . ?
C63A C62A C61A 119.9(5) . . ?
C62A C63A C64A 119.9(5) . . ?
C65A C64A C63A 120.5(5) . . ?
C64A C65A C66A 119.7(5) . . ?
C61A C66A C65A 121.0(5) . . ?
C72A C71A C76A 118.5(5) . . ?
C72A C71A C1A 119.7(4) . . ?
C76A C71A C1A 121.6(4) . . ?
C73A C72A C71A 120.4(5) . . ?
C72A C73A C74A 121.0(4) . . ?
C73A C74A C75A 117.9(4) . . ?
C73A C74A C2A 121.4(4) . . ?
C75A C74A C2A 120.7(4) . . ?
C76A C75A C74A 121.5(5) . . ?
C75A C76A C71A 120.6(5) . . ?
C31B P1B C11B 109.5(2) . . ?
C31B P1B C21B 107.8(2) . . ?
C11B P1B C21B 112.2(2) . . ?
C31B P1B C1B 111.8(2) . . ?
C11B P1B C1B 106.5(2) . . ?
C21B P1B C1B 109.1(3) . . ?
C71B C1B P1B 114.7(3) . . ?
C16B C11B C12B 120.1(5) . . ?
C16B C11B P1B 120.6(4) . . ?
C12B C11B P1B 119.3(4) . . ?
C13B C12B C11B 120.6(5) . . ?
C12B C13B C14B 119.5(5) . . ?
C15B C14B C13B 120.2(5) . . ?
C14B C15B C16B 121.0(5) . . ?
C15B C16B C11B 118.5(5) . . ?
C26B C21B C22B 119.3(5) . . ?
C26B C21B P1B 119.6(4) . . ?
C22B C21B P1B 121.2(4) . . ?
C23B C22B C21B 120.0(5) . . ?
C24B C23B C22B 120.4(5) . . ?
C25B C24B C23B 120.0(5) . . ?
C24B C25B C26B 120.2(6) . . ?
C21B C26B C25B 120.0(5) . . ?
C32B C31B C36B 119.2(5) . . ?
C32B C31B P1B 119.9(4) . . ?
C36B C31B P1B 120.5(4) . . ?
C33B C32B C31B 121.0(5) . . ?
C34B C33B C32B 119.8(6) . . ?
C33B C34B C35B 120.9(6) . . ?
C34B C35B C36B 119.9(6) . . ?
C35B C36B C31B 119.1(5) . . ?
C51B P2B C41B 108.3(2) . . ?
C51B P2B C61B 110.7(2) . . ?
C41B P2B C61B 110.3(2) . . ?
C51B P2B C2B 111.2(2) . . ?
C41B P2B C2B 108.4(2) . . ?
C61B P2B C2B 107.9(2) . . ?
C74B C2B P2B 113.2(3) . . ?
C46B C41B C42B 118.2(5) . . ?
C46B C41B P2B 119.6(4) . . ?
C42B C41B P2B 122.2(4) . . ?
C41B C42B C43B 121.8(5) . . ?
C44B C43B C42B 119.6(6) . . ?
C45B C44B C43B 119.3(5) . . ?
C44B C45B C46B 121.1(6) . . ?
C41B C46B C45B 120.0(6) . . ?
C52B C51B C56B 118.6(5) . . ?
C52B C51B P2B 118.3(4) . . ?
C56B C51B P2B 122.9(4) . . ?
C53B C52B C51B 119.7(5) . . ?
C54B C53B C52B 121.0(6) . . ?
C55B C54B C53B 119.5(5) . . ?
C54B C55B C56B 120.2(5) . . ?
C55B C56B C51B 120.9(5) . . ?
C62B C61B C66B 119.8(5) . . ?
C62B C61B P2B 121.0(4) . . ?
C66B C61B P2B 119.2(4) . . ?
C61B C62B C63B 120.1(5) . . ?
C64B C63B C62B 120.4(5) . . ?
C65B C64B C63B 119.5(5) . . ?
C64B C65B C66B 121.4(5) . . ?
C61B C66B C65B 118.8(5) . . ?
C72B C71B C76B 118.7(4) . . ?
C72B C71B C1B 121.1(5) . . ?
C76B C71B C1B 120.2(5) . . ?
C71B C72B C73B 121.2(5) . . ?
C74B C73B C72B 119.2(5) . . ?
C75B C74B C73B 119.7(4) . . ?
C75B C74B C2B 120.8(4) . . ?
C73B C74B C2B 119.5(4) . . ?
C76B C75B C74B 120.1(5) . . ?
C75B C76B C71B 121.0(5) . . ?
O1W Na1 O5W 119.5(2) . . ?
O1W Na1 O4W 86.8(2) . . ?
O5W Na1 O4W 81.81(18) . . ?
O1W Na1 O3W 113.3(2) . . ?
O5W Na1 O3W 88.09(17) . . ?
O4W Na1 O3W 159.9(2) . . ?
O1W Na1 O2W 95.2(2) . . ?
O5W Na1 O2W 143.6(2) . . ?
O4W Na1 O2W 89.86(18) . . ?
O3W Na1 O2W 88.01(18) . . ?

loop_
_geom_bond_atom_site_label_1
_geom_bond_atom_site_label_2
_geom_bond_distance
_geom_bond_site_symmetry_2
_geom_bond_publ_flag
O1 C11 1.339(6) . ?
C11 C12 1.408(6) . ?
C11 C16 1.416(7) . ?
C12 C13 1.387(7) . ?
C12 C1 1.512(7) . ?
C13 C14 1.382(7) . ?
C14 C15 1.385(7) . ?
C14 S1 1.767(5) . ?
C15 C16 1.379(7) . ?
C16 C4 1.531(7) . ?
S1 O11 1.449(4) . ?
S1 O13 1.457(4) . ?
S1 O12 1.466(4) . ?
C1 C26 1.518(6) . ?
O2 C21 1.355(5) . ?
C21 C22 1.395(7) . ?
C21 C26 1.397(6) . ?
C22 C23 1.396(7) . ?
C22 C2 1.534(6) . ?
C23 C24 1.387(6) . ?
C24 C25 1.381(7) . ?
C24 S2 1.765(5) . ?
C25 C26 1.391(7) . ?
S2 O21 1.448(3) . ?
S2 O22 1.449(4) . ?
S2 O23 1.454(4) . ?
C2 C36 1.525(7) . ?
O3 C31 1.375(6) . ?
C31 C36 1.376(7) . ?
C31 C32 1.391(7) . ?
C32 C33 1.383(7) . ?
C32 C3 1.525(7) . ?
C33 C34 1.386(7) . ?
C34 C35 1.398(7) . ?
C34 S3 1.776(5) . ?
C35 C36 1.382(7) . ?
S3 O31 1.441(4) . ?
S3 O32 1.449(4) . ?
S3 O33 1.459(4) . ?
C3 C46 1.509(8) . ?
O4 C41 1.347(6) . ?
C41 C42 1.395(7) . ?
C41 C46 1.417(7) . ?
C42 C43 1.412(8) . ?
C42 C4 1.527(7) . ?
C43 C44 1.421(7) . ?
C44 C45 1.353(8) . ?
C44 S4 1.769(6) . ?
C45 C46 1.379(8) . ?
S4 O41 1.431(4) . ?
S4 O43 1.444(5) . ?
S4 O42 1.448(4) . ?
P1A C11A 1.777(6) . ?
P1A C21A 1.791(5) . ?
P1A C31A 1.805(6) . ?
P1A C1A 1.821(5) . ?
C1A C71A 1.523(7) . ?
C11A C16A 1.366(8) . ?
C11A C12A 1.383(7) . ?
C12A C13A 1.406(8) . ?
C13A C14A 1.352(9) . ?
C14A C15A 1.361(10) . ?
C15A C16A 1.382(10) . ?
C21A C26A 1.379(8) . ?
C21A C22A 1.387(7) . ?
C22A C23A 1.393(7) . ?
C23A C24A 1.362(9) . ?
C24A C25A 1.371(9) . ?
C25A C26A 1.386(8) . ?
C31A C36A 1.377(8) . ?
C31A C32A 1.400(8) . ?
C32A C33A 1.371(8) . ?
C33A C34A 1.378(9) . ?
C34A C35A 1.362(9) . ?
C35A C36A 1.426(9) . ?
P2A C41A 1.786(5) . ?
P2A C51A 1.799(5) . ?
P2A C61A 1.799(5) . ?
P2A C2A 1.822(5) . ?
C2A C74A 1.503(7) . ?
C41A C42A 1.386(7) . ?
C41A C46A 1.389(7) . ?
C42A C43A 1.389(8) . ?
C43A C44A 1.365(8) . ?
C44A C45A 1.377(7) . ?
C45A C46A 1.379(7) . ?
C51A C56A 1.379(7) . ?
C51A C52A 1.385(6) . ?
C52A C53A 1.366(7) . ?
C53A C54A 1.368(7) . ?
C54A C55A 1.387(8) . ?
C55A C56A 1.378(7) . ?
C61A C66A 1.381(7) . ?
C61A C62A 1.404(7) . ?
C62A C63A 1.382(7) . ?
C63A C64A 1.393(7) . ?
C64A C65A 1.367(7) . ?
C65A C66A 1.385(7) . ?
C71A C72A 1.393(6) . ?
C71A C76A 1.393(7) . ?
C72A C73A 1.384(7) . ?
C73A C74A 1.391(7) . ?
C74A C75A 1.392(7) . ?
C75A C76A 1.369(7) . ?
P1B C31B 1.791(5) . ?
P1B C11B 1.797(5) . ?
P1B C21B 1.797(5) . ?
P1B C1B 1.815(5) . ?
C1B C71B 1.507(7) . ?
C11B C16B 1.389(6) . ?
C11B C12B 1.390(7) . ?
C12B C13B 1.376(7) . ?
C13B C14B 1.380(7) . ?
C14B C15B 1.378(7) . ?
C15B C16B 1.388(7) . ?
C21B C26B 1.377(7) . ?
C21B C22B 1.389(7) . ?
C22B C23B 1.380(7) . ?
C23B C24B 1.377(8) . ?
C24B C25B 1.360(8) . ?
C25B C26B 1.399(8) . ?
C31B C32B 1.388(7) . ?
C31B C36B 1.396(7) . ?
C32B C33B 1.370(7) . ?
C33B C34B 1.355(9) . ?
C34B C35B 1.385(8) . ?
C35B C36B 1.388(8) . ?
P2B C51B 1.785(5) . ?
P2B C41B 1.789(5) . ?
P2B C61B 1.810(5) . ?
P2B C2B 1.818(5) . ?
C2B C74B 1.510(6) . ?
C41B C46B 1.356(7) . ?
C41B C42B 1.368(7) . ?
C42B C43B 1.378(7) . ?
C43B C44B 1.368(8) . ?
C44B C45B 1.342(9) . ?
C45B C46B 1.402(8) . ?
C51B C52B 1.387(7) . ?
C51B C56B 1.404(7) . ?
C52B C53B 1.386(7) . ?
C53B C54B 1.385(8) . ?
C54B C55B 1.369(8) . ?
C55B C56B 1.376(7) . ?
C61B C62B 1.381(7) . ?
C61B C66B 1.390(7) . ?
C62B C63B 1.396(7) . ?
C63B C64B 1.375(8) . ?
C64B C65B 1.361(8) . ?
C65B C66B 1.406(7) . ?
C71B C72B 1.380(7) . ?
C71B C76B 1.391(7) . ?
C72B C73B 1.400(6) . ?
C73B C74B 1.391(6) . ?
C74B C75B 1.390(7) . ?
C75B C76B 1.381(7) . ?
Na1 O1W 2.293(7) . ?
Na1 O5W 2.307(5) . ?
Na1 O4W 2.329(6) . ?
Na1 O3W 2.344(5) . ?
Na1 O2W 2.448(6) . ?
O10W O10W 1.078(17) 3 ?

loop_
_geom_hbond_atom_site_label_D
_geom_hbond_atom_site_label_H
_geom_hbond_atom_site_label_A
_geom_hbond_distance_DH
_geom_hbond_distance_HA
_geom_hbond_distance_DA
_geom_hbond_angle_DHA
_geom_hbond_site_symmetry_A
O1 H1 O2 0.84 1.68 2.517(5) 173.2 .
O2 H2 O1 0.84 1.68 2.517(5) 170.7 .
O3 H3 O2 0.84 1.78 2.603(5) 167.9 .
O4 H4 O1 0.84 1.79 2.599(5) 161.9 .
O1W H12W O12 0.85 2.16 2.957(7) 156.2 4_666
O1W H11W O9W 0.85 1.93 2.766(9) 168.4 4_566
O2W H22W O42 0.85 2.11 2.933(6) 163.1 4_566
O2W H21W O13 0.85 2.06 2.883(6) 161.7 4_666
O3W H32W O32 0.85 2.13 2.845(6) 142.1 4_566
O3W H31W O43 0.85 2.08 2.698(7) 129.1 4_566
O4W H42W O12 0.85 2.07 2.792(6) 141.9 4_666
O4W H41W O23 0.85 2.05 2.874(6) 162.6 4_666
O5W H51W O23 0.85 2.05 2.854(5) 157.6 4_666
O5W H52W O33 0.85 1.99 2.837(6) 173.6 4_566
O6W H61W O10W 0.85 2.34 2.790(13) 113.6 3
O6W H62W O7W 0.85 2.07 2.873(8) 157.7 .
O7W H71W O6W 0.85 2.20 2.873(8) 136.1 .
O7W H72W O9W 0.85 2.04 2.885(9) 171.0 2_545
O8W H81W O42 0.85 1.96 2.784(6) 163.9 .
O8W H82W O13 0.85 2.09 2.917(6) 166.1 1_655
O9W H91W O8W 0.85 1.88 2.689(9) 159.6 .
O10W H101 O6W 0.85 1.95 2.790(13) 169.4 3
O10W H102 O2 0.85 1.95 2.795(12) 173.5 .

loop_
_geom_torsion_atom_site_label_1
_geom_torsion_atom_site_label_2
_geom_torsion_atom_site_label_3
_geom_torsion_atom_site_label_4
_geom_torsion
_geom_torsion_site_symmetry_1
_geom_torsion_site_symmetry_2
_geom_torsion_site_symmetry_3
_geom_torsion_site_symmetry_4
_geom_torsion_publ_flag
O1 C11 C12 C13 179.0(4) . . . . ?
C16 C11 C12 C13 -0.1(7) . . . . ?
O1 C11 C12 C1 -1.8(7) . . . . ?
C16 C11 C12 C1 179.1(4) . . . . ?
C11 C12 C13 C14 1.2(7) . . . . ?
C1 C12 C13 C14 -178.0(4) . . . . ?
C12 C13 C14 C15 -2.3(7) . . . . ?
C12 C13 C14 S1 179.5(4) . . . . ?
C13 C14 C15 C16 2.4(7) . . . . ?
S1 C14 C15 C16 -179.5(4) . . . . ?
C14 C15 C16 C11 -1.2(7) . . . . ?
C14 C15 C16 C4 179.9(5) . . . . ?
O1 C11 C16 C15 -179.0(4) . . . . ?
C12 C11 C16 C15 0.1(7) . . . . ?
O1 C11 C16 C4 -0.1(7) . . . . ?
C12 C11 C16 C4 179.0(4) . . . . ?
C13 C14 S1 O11 -177.4(4) . . . . ?
C15 C14 S1 O11 4.5(5) . . . . ?
C13 C14 S1 O13 62.2(4) . . . . ?
C15 C14 S1 O13 -115.9(4) . . . . ?
C13 C14 S1 O12 -57.2(4) . . . . ?
C15 C14 S1 O12 124.7(4) . . . . ?
C13 C12 C1 C26 90.5(5) . . . . ?
C11 C12 C1 C26 -88.7(5) . . . . ?
O2 C21 C22 C23 179.1(4) . . . . ?
C26 C21 C22 C23 0.6(7) . . . . ?
O2 C21 C22 C2 -1.0(7) . . . . ?
C26 C21 C22 C2 -179.5(4) . . . . ?
C21 C22 C23 C24 -1.3(7) . . . . ?
C2 C22 C23 C24 178.8(4) . . . . ?
C22 C23 C24 C25 1.3(7) . . . . ?
C22 C23 C24 S2 -171.4(4) . . . . ?
C23 C24 C25 C26 -0.6(7) . . . . ?
S2 C24 C25 C26 172.4(4) . . . . ?
C24 C25 C26 C21 -0.1(7) . . . . ?
C24 C25 C26 C1 177.9(4) . . . . ?
O2 C21 C26 C25 -178.4(4) . . . . ?
C22 C21 C26 C25 0.0(7) . . . . ?
O2 C21 C26 C1 3.6(7) . . . . ?
C22 C21 C26 C1 -177.9(4) . . . . ?
C12 C1 C26 C25 -93.7(5) . . . . ?
C12 C1 C26 C21 84.2(5) . . . . ?
C25 C24 S2 O21 163.1(4) . . . . ?
C23 C24 S2 O21 -24.3(5) . . . . ?
C25 C24 S2 O22 -76.7(4) . . . . ?
C23 C24 S2 O22 96.0(4) . . . . ?
C25 C24 S2 O23 42.6(4) . . . . ?
C23 C24 S2 O23 -144.8(4) . . . . ?
C21 C22 C2 C36 -79.8(6) . . . . ?
C23 C22 C2 C36 100.1(5) . . . . ?
O3 C31 C32 C33 174.2(4) . . . . ?
C36 C31 C32 C33 -1.4(7) . . . . ?
O3 C31 C32 C3 -9.6(7) . . . . ?
C36 C31 C32 C3 174.8(4) . . . . ?
C31 C32 C33 C34 -0.7(7) . . . . ?
C3 C32 C33 C34 -177.0(4) . . . . ?
C32 C33 C34 C35 2.9(7) . . . . ?
C32 C33 C34 S3 -174.8(4) . . . . ?
C33 C34 C35 C36 -2.9(7) . . . . ?
S3 C34 C35 C36 174.7(4) . . . . ?
O3 C31 C36 C35 -174.1(4) . . . . ?
C32 C31 C36 C35 1.4(7) . . . . ?
O3 C31 C36 C2 4.6(7) . . . . ?
C32 C31 C36 C2 -179.9(4) . . . . ?
C34 C35 C36 C31 0.8(7) . . . . ?
C34 C35 C36 C2 -178.0(4) . . . . ?
C22 C2 C36 C31 91.7(6) . . . . ?
C22 C2 C36 C35 -89.5(5) . . . . ?
C33 C34 S3 O31 169.2(4) . . . . ?
C35 C34 S3 O31 -8.4(5) . . . . ?
C33 C34 S3 O32 -69.9(4) . . . . ?
C35 C34 S3 O32 112.6(4) . . . . ?
C33 C34 S3 O33 49.0(4) . . . . ?
C35 C34 S3 O33 -128.6(4) . . . . ?
C33 C32 C3 C46 80.2(6) . . . . ?
C31 C32 C3 C46 -96.0(6) . . . . ?
O4 C41 C42 C43 175.4(4) . . . . ?
C46 C41 C42 C43 -3.0(7) . . . . ?
O4 C41 C42 C4 -4.5(7) . . . . ?
C46 C41 C42 C4 177.1(4) . . . . ?
C41 C42 C43 C44 0.6(7) . . . . ?
C4 C42 C43 C44 -179.5(4) . . . . ?
C42 C43 C44 C45 0.8(8) . . . . ?
C42 C43 C44 S4 178.5(4) . . . . ?
C43 C44 C45 C46 0.2(8) . . . . ?
S4 C44 C45 C46 -177.5(4) . . . . ?
C44 C45 C46 C41 -2.6(8) . . . . ?
C44 C45 C46 C3 174.0(5) . . . . ?
O4 C41 C46 C45 -174.5(4) . . . . ?
C42 C41 C46 C45 4.1(7) . . . . ?
O4 C41 C46 C3 9.0(7) . . . . ?
C42 C41 C46 C3 -172.5(4) . . . . ?
C32 C3 C46 C45 -85.5(6) . . . . ?
C32 C3 C46 C41 91.0(6) . . . . ?
C45 C44 S4 O41 174.7(4) . . . . ?
C43 C44 S4 O41 -3.0(5) . . . . ?
C45 C44 S4 O43 54.8(5) . . . . ?
C43 C44 S4 O43 -123.0(5) . . . . ?
C45 C44 S4 O42 -62.7(5) . . . . ?
C43 C44 S4 O42 119.5(4) . . . . ?
C41 C42 C4 C16 -87.6(6) . . . . ?
C43 C42 C4 C16 92.5(6) . . . . ?
C15 C16 C4 C42 -96.6(6) . . . . ?
C11 C16 C4 C42 84.5(6) . . . . ?
C11A P1A C1A C71A -167.9(4) . . . . ?
C21A P1A C1A C71A -48.6(4) . . . . ?
C31A P1A C1A C71A 72.9(4) . . . . ?
C21A P1A C11A C16A 21.0(7) . . . . ?
C31A P1A C11A C16A -99.0(6) . . . . ?
C1A P1A C11A C16A 140.7(6) . . . . ?
C21A P1A C11A C12A -159.3(5) . . . . ?
C31A P1A C11A C12A 80.6(5) . . . . ?
C1A P1A C11A C12A -39.6(5) . . . . ?
C16A C11A C12A C13A -2.0(10) . . . . ?
P1A C11A C12A C13A 178.4(5) . . . . ?
C11A C12A C13A C14A 3.1(11) . . . . ?
C12A C13A C14A C15A -1.7(12) . . . . ?
C13A C14A C15A C16A -0.8(15) . . . . ?
C12A C11A C16A C15A -0.5(12) . . . . ?
P1A C11A C16A C15A 179.2(7) . . . . ?
C14A C15A C16A C11A 1.9(16) . . . . ?
C11A P1A C21A C26A -108.7(5) . . . . ?
C31A P1A C21A C26A 11.6(5) . . . . ?
C1A P1A C21A C26A 134.3(5) . . . . ?
C11A P1A C21A C22A 69.5(5) . . . . ?
C31A P1A C21A C22A -170.3(4) . . . . ?
C1A P1A C21A C22A -47.6(5) . . . . ?
C26A C21A C22A C23A 0.4(8) . . . . ?
P1A C21A C22A C23A -177.8(4) . . . . ?
C21A C22A C23A C24A 2.1(9) . . . . ?
C22A C23A C24A C25A -3.1(10) . . . . ?
C23A C24A C25A C26A 1.5(10) . . . . ?
C22A C21A C26A C25A -2.0(9) . . . . ?
P1A C21A C26A C25A 176.1(5) . . . . ?
C24A C25A C26A C21A 1.1(10) . . . . ?
C11A P1A C31A C36A -6.5(6) . . . . ?
C21A P1A C31A C36A -127.0(5) . . . . ?
C1A P1A C31A C36A 110.6(5) . . . . ?
C11A P1A C31A C32A 176.7(4) . . . . ?
C21A P1A C31A C32A 56.2(5) . . . . ?
C1A P1A C31A C32A -66.2(5) . . . . ?
C36A C31A C32A C33A -1.3(9) . . . . ?
P1A C31A C32A C33A 175.6(5) . . . . ?
C31A C32A C33A C34A -0.9(9) . . . . ?
C32A C33A C34A C35A 1.9(11) . . . . ?
C33A C34A C35A C36A -0.8(11) . . . . ?
C32A C31A C36A C35A 2.4(9) . . . . ?
P1A C31A C36A C35A -174.5(5) . . . . ?
C34A C35A C36A C31A -1.4(10) . . . . ?
C41A P2A C2A C74A -169.5(3) . . . . ?
C51A P2A C2A C74A -53.4(4) . . . . ?
C61A P2A C2A C74A 69.5(4) . . . . ?
C51A P2A C41A C42A -138.5(4) . . . . ?
C61A P2A C41A C42A 100.9(4) . . . . ?
C2A P2A C41A C42A -20.3(5) . . . . ?
C51A P2A C41A C46A 41.6(4) . . . . ?
C61A P2A C41A C46A -78.9(4) . . . . ?
C2A P2A C41A C46A 159.8(4) . . . . ?
C46A C41A C42A C43A 0.4(7) . . . . ?
P2A C41A C42A C43A -179.4(4) . . . . ?
C41A C42A C43A C44A -0.3(8) . . . . ?
C42A C43A C44A C45A -0.1(8) . . . . ?
C43A C44A C45A C46A 0.4(7) . . . . ?
C44A C45A C46A C41A -0.3(7) . . . . ?
C42A C41A C46A C45A -0.1(7) . . . . ?
P2A C41A C46A C45A 179.7(4) . . . . ?
C41A P2A C51A C56A -130.3(4) . . . . ?
C61A P2A C51A C56A -11.2(5) . . . . ?
C2A P2A C51A C56A 110.8(4) . . . . ?
C41A P2A C51A C52A 49.5(4) . . . . ?
C61A P2A C51A C52A 168.6(4) . . . . ?
C2A P2A C51A C52A -69.4(4) . . . . ?
C56A C51A C52A C53A 0.1(8) . . . . ?
P2A C51A C52A C53A -179.7(4) . . . . ?
C51A C52A C53A C54A 0.4(8) . . . . ?
C52A C53A C54A C55A -0.1(8) . . . . ?
C53A C54A C55A C56A -0.9(9) . . . . ?
C54A C55A C56A C51A 1.4(9) . . . . ?
C52A C51A C56A C55A -1.0(8) . . . . ?
P2A C51A C56A C55A 178.8(4) . . . . ?
C41A P2A C61A C66A -7.1(5) . . . . ?
C51A P2A C61A C66A -124.1(4) . . . . ?
C2A P2A C61A C66A 114.4(4) . . . . ?
C41A P2A C61A C62A 176.7(4) . . . . ?
C51A P2A C61A C62A 59.8(5) . . . . ?
C2A P2A C61A C62A -61.8(5) . . . . ?
C66A C61A C62A C63A -0.9(7) . . . . ?
P2A C61A C62A C63A 175.3(4) . . . . ?
C61A C62A C63A C64A 1.4(8) . . . . ?
C62A C63A C64A C65A 0.0(8) . . . . ?
C63A C64A C65A C66A -1.8(8) . . . . ?
C62A C61A C66A C65A -0.9(8) . . . . ?
P2A C61A C66A C65A -177.1(4) . . . . ?
C64A C65A C66A C61A 2.3(8) . . . . ?
P1A C1A C71A C72A 98.9(5) . . . . ?
P1A C1A C71A C76A -85.5(5) . . . . ?
C76A C71A C72A C73A 2.3(7) . . . . ?
C1A C71A C72A C73A 178.1(4) . . . . ?
C71A C72A C73A C74A -0.5(7) . . . . ?
C72A C73A C74A C75A -0.9(7) . . . . ?
C72A C73A C74A C2A 177.1(4) . . . . ?
P2A C2A C74A C73A -97.4(5) . . . . ?
P2A C2A C74A C75A 80.5(5) . . . . ?
C73A C74A C75A C76A 0.5(7) . . . . ?
C2A C74A C75A C76A -177.6(4) . . . . ?
C74A C75A C76A C71A 1.4(7) . . . . ?
C72A C71A C76A C75A -2.8(7) . . . . ?
C1A C71A C76A C75A -178.5(4) . . . . ?
C31B P1B C1B C71B 49.0(5) . . . . ?
C11B P1B C1B C71B 168.6(4) . . . . ?
C21B P1B C1B C71B -70.2(4) . . . . ?
C31B P1B C11B C16B -108.7(4) . . . . ?
C21B P1B C11B C16B 11.0(5) . . . . ?
C1B P1B C11B C16B 130.3(4) . . . . ?
C31B P1B C11B C12B 68.7(5) . . . . ?
C21B P1B C11B C12B -171.6(5) . . . . ?
C1B P1B C11B C12B -52.4(5) . . . . ?
C16B C11B C12B C13B -1.9(9) . . . . ?
P1B C11B C12B C13B -179.3(5) . . . . ?
C11B C12B C13B C14B 0.3(10) . . . . ?
C12B C13B C14B C15B 0.0(9) . . . . ?
C13B C14B C15B C16B 1.4(8) . . . . ?
C14B C15B C16B C11B -2.9(8) . . . . ?
C12B C11B C16B C15B 3.2(8) . . . . ?
P1B C11B C16B C15B -179.5(4) . . . . ?
C31B P1B C21B C26B 19.4(5) . . . . ?
C11B P1B C21B C26B -101.3(5) . . . . ?
C1B P1B C21B C26B 141.0(4) . . . . ?
C31B P1B C21B C22B -160.6(4) . . . . ?
C11B P1B C21B C22B 78.8(5) . . . . ?
C1B P1B C21B C22B -38.9(5) . . . . ?
C26B C21B C22B C23B -1.4(7) . . . . ?
P1B C21B C22B C23B 178.5(4) . . . . ?
C21B C22B C23B C24B 1.1(7) . . . . ?
C22B C23B C24B C25B -0.4(8) . . . . ?
C23B C24B C25B C26B 0.1(9) . . . . ?
C22B C21B C26B C25B 1.1(8) . . . . ?
P1B C21B C26B C25B -178.9(5) . . . . ?
C24B C25B C26B C21B -0.4(9) . . . . ?
C11B P1B C31B C32B 178.0(4) . . . . ?
C21B P1B C31B C32B 55.7(5) . . . . ?
C1B P1B C31B C32B -64.2(5) . . . . ?
C11B P1B C31B C36B 5.3(5) . . . . ?
C21B P1B C31B C36B -117.0(5) . . . . ?
C1B P1B C31B C36B 123.1(5) . . . . ?
C36B C31B C32B C33B -0.8(9) . . . . ?
P1B C31B C32B C33B -173.6(5) . . . . ?
C31B C32B C33B C34B 1.2(10) . . . . ?
C32B C33B C34B C35B -0.2(11) . . . . ?
C33B C34B C35B C36B -1.1(11) . . . . ?
C34B C35B C36B C31B 1.4(10) . . . . ?
C32B C31B C36B C35B -0.5(9) . . . . ?
P1B C31B C36B C35B 172.2(5) . . . . ?
C51B P2B C2B C74B -67.2(4) . . . . ?
C41B P2B C2B C74B 173.8(3) . . . . ?
C61B P2B C2B C74B 54.4(4) . . . . ?
C51B P2B C41B C46B 18.4(6) . . . . ?
C61B P2B C41B C46B -102.8(6) . . . . ?
C2B P2B C41B C46B 139.2(5) . . . . ?
C51B P2B C41B C42B -161.6(4) . . . . ?
C61B P2B C41B C42B 77.2(5) . . . . ?
C2B P2B C41B C42B -40.8(5) . . . . ?
C46B C41B C42B C43B 0.6(9) . . . . ?
P2B C41B C42B C43B -179.4(4) . . . . ?
C41B C42B C43B C44B 0.2(9) . . . . ?
C42B C43B C44B C45B -1.5(10) . . . . ?
C43B C44B C45B C46B 2.1(12) . . . . ?
C42B C41B C46B C45B -0.1(11) . . . . ?
P2B C41B C46B C45B 179.9(6) . . . . ?
C44B C45B C46B C41B -1.3(13) . . . . ?
C41B P2B C51B C52B 81.6(4) . . . . ?
C61B P2B C51B C52B -157.4(4) . . . . ?
C2B P2B C51B C52B -37.4(4) . . . . ?
C41B P2B C51B C56B -93.3(4) . . . . ?
C61B P2B C51B C56B 27.7(5) . . . . ?
C2B P2B C51B C56B 147.6(4) . . . . ?
C56B C51B C52B C53B -0.9(7) . . . . ?
P2B C51B C52B C53B -176.1(4) . . . . ?
C51B C52B C53B C54B -2.0(9) . . . . ?
C52B C53B C54B C55B 3.1(9) . . . . ?
C53B C54B C55B C56B -1.3(8) . . . . ?
C54B C55B C56B C51B -1.6(7) . . . . ?
C52B C51B C56B C55B 2.7(7) . . . . ?
P2B C51B C56B C55B 177.6(4) . . . . ?
C51B P2B C61B C62B 27.6(4) . . . . ?
C41B P2B C61B C62B 147.5(4) . . . . ?
C2B P2B C61B C62B -94.3(4) . . . . ?
C51B P2B C61B C66B -155.0(4) . . . . ?
C41B P2B C61B C66B -35.2(4) . . . . ?
C2B P2B C61B C66B 83.1(4) . . . . ?
C66B C61B C62B C63B 1.0(7) . . . . ?
P2B C61B C62B C63B 178.4(4) . . . . ?
C61B C62B C63B C64B 0.8(8) . . . . ?
C62B C63B C64B C65B -2.8(8) . . . . ?
C63B C64B C65B C66B 2.9(8) . . . . ?
C62B C61B C66B C65B -0.9(7) . . . . ?
P2B C61B C66B C65B -178.3(3) . . . . ?
C64B C65B C66B C61B -1.1(7) . . . . ?
P1B C1B C71B C72B 82.0(6) . . . . ?
P1B C1B C71B C76B -94.8(5) . . . . ?
C76B C71B C72B C73B 2.2(7) . . . . ?
C1B C71B C72B C73B -174.7(4) . . . . ?
C71B C72B C73B C74B 0.0(7) . . . . ?
C72B C73B C74B C75B -2.1(7) . . . . ?
C72B C73B C74B C2B 178.5(4) . . . . ?
P2B C2B C74B C75B 93.9(5) . . . . ?
P2B C2B C74B C73B -86.7(5) . . . . ?
C73B C74B C75B C76B 2.1(7) . . . . ?
C2B C74B C75B C76B -178.5(5) . . . . ?
C74B C75B C76B C71B 0.1(8) . . . . ?
C72B C71B C76B C75B -2.2(8) . . . . ?
C1B C71B C76B C75B 174.7(5) . . . . ?
